data_4508959
loop_
_publ_author_name
'Stanton, Mary K.'
'Tufekcic, Sunita'
'Morgan, Carrie'
'Bak, Annette'

_publ_section_title
;
 Drug Substance and Former Structure Property Relationships in 15 Diverse
 Pharmaceutical Co-Crystals
;
_journal_issue 3
_journal_name_full 'Crystal Growth &amp; Design'
_journal_page_first 1344
_journal_paper_doi 10.1021/cg8005019
_journal_volume 9
_journal_year 2009
_chemical_formula_sum 'C24 H19 F3 N4 O3 S'
_chemical_formula_weight 500.49
_chemical_name_systematic
; 
 ? 
;
_space_group_IT_number 2
_symmetry_cell_setting triclinic
_symmetry_space_group_name_Hall '-P 1'
_symmetry_space_group_name_H-M 'P -1'
_atom_sites_solution_hydrogens difmap
_atom_sites_solution_primary direct
_atom_sites_solution_secondary difmap
_audit_creation_method SHELXL-97
_cell_angle_alpha 83.330(4)
_cell_angle_beta 76.227(4)
_cell_angle_gamma 78.659(4)
_cell_formula_units_Z 4
_cell_length_a 11.917(3)
_cell_length_b 12.426(3)
_cell_length_c 16.430(4)
_cell_measurement_reflns_used 993
_cell_measurement_temperature 193(2)
_cell_measurement_theta_max 27.89
_cell_measurement_theta_min 2.83
_cell_volume 2310.7(10)
_computing_cell_refinement 'SMART (BRUKER, V5.625, 2001)'
_computing_data_collection 'ASTRO (BRUKER, V5.007, 1997)'
_computing_data_reduction 'SAINT (BRUKER, V6.22, 2001)'
_computing_molecular_graphics 'SHELXTL (BRUKER, 2000, V6.1)'
_computing_publication_material 'XCIF (Sheldrick and BRUKER, 1997, V5.1)'
_computing_structure_refinement 'SHELXL-97 (Sheldrick, 1997)'
_computing_structure_solution 'SHELXS-97 (Sheldrick, 1990)'
_diffrn_ambient_temperature 193(2)
_diffrn_detector_area_resol_mean 836.6
_diffrn_measured_fraction_theta_full 0.987
_diffrn_measured_fraction_theta_max 0.987
_diffrn_measurement_device_type 'Bruker CCD'
_diffrn_measurement_method '\w, 0.3 deg'
_diffrn_radiation_monochromator graphite
_diffrn_radiation_source 'fine-focus sealed tube'
_diffrn_radiation_type MoK\a
_diffrn_radiation_wavelength 0.71073
_diffrn_reflns_av_R_equivalents 0.0194
_diffrn_reflns_av_sigmaI/netI 0.0283
_diffrn_reflns_limit_h_max 15
_diffrn_reflns_limit_h_min -15
_diffrn_reflns_limit_k_max 16
_diffrn_reflns_limit_k_min -16
_diffrn_reflns_limit_l_max 21
_diffrn_reflns_limit_l_min -21
_diffrn_reflns_number 23122
_diffrn_reflns_theta_full 27.91
_diffrn_reflns_theta_max 27.91
_diffrn_reflns_theta_min 1.28
_diffrn_standards_decay_% <1
_diffrn_standards_interval_count 0
_diffrn_standards_number 0
_exptl_absorpt_coefficient_mu 0.199
_exptl_absorpt_correction_T_max 0.9688
_exptl_absorpt_correction_T_min 0.9613
_exptl_absorpt_correction_type empirical
_exptl_absorpt_process_details SADABS
_exptl_crystal_colour colorless
_exptl_crystal_density_diffrn 1.439
_exptl_crystal_density_method 'not measured'
_exptl_crystal_description chunk
_exptl_crystal_F_000 1032
_exptl_crystal_size_max 0.20
_exptl_crystal_size_mid 0.18
_exptl_crystal_size_min 0.16
_refine_diff_density_max 0.819
_refine_diff_density_min -0.429
_refine_diff_density_rms 0.058
_refine_ls_extinction_method none
_refine_ls_goodness_of_fit_ref 1.014
_refine_ls_hydrogen_treatment refall
_refine_ls_matrix_type full
_refine_ls_number_parameters 783
_refine_ls_number_reflns 10949
_refine_ls_number_restraints 0
_refine_ls_restrained_S_all 1.014
_refine_ls_R_factor_all 0.0585
_refine_ls_R_factor_gt 0.0463
_refine_ls_shift/su_max 0.001
_refine_ls_shift/su_mean 0.000
_refine_ls_structure_factor_coef Fsqd
_refine_ls_weighting_details 'calc w=1/[\s^2^(Fo^2^)+(0.0752P)^2^+0.8158P] where P=(Fo^2^+2Fc^2^)/3'
_refine_ls_weighting_scheme calc
_refine_ls_wR_factor_gt 0.1238
_refine_ls_wR_factor_ref 0.1341
_reflns_number_gt 8879
_reflns_number_total 10949
_reflns_threshold_expression >2sigma(I)
_cod_data_source_file cg8005019sup10.cif
_cod_data_source_block camg405t
_cod_depositor_comments
;
The following automatic conversions were performed:

'_symmetry_cell_setting' value 'Triclinic' changed to 'triclinic'
according to /home/saulius/struct/CIF-dictionaries/cif_core.dic
dictionary named 'cif_core.dic' version 2.4.2 from
2011-04-26.

'_exptl_absorpt_correction_type' value 'Empirical'
changed to 'empirical' according to
/home/saulius/struct/CIF-dictionaries/cif_core.dic dictionary named
'cif_core.dic' version 2.4.2 from 2011-04-26.

Automatic conversion script
Id: cif_fix_values 1891 2012-01-12 08:04:46Z andrius 
;
_cod_original_cell_volume 2310.8(11)
_cod_original_sg_symbol_H-M P-1
_cod_database_code 4508959

loop_
_symmetry_equiv_pos_as_xyz
'x, y, z'
'-x, -y, -z'

loop_
_atom_site_label
_atom_site_type_symbol
_atom_site_fract_x
_atom_site_fract_y
_atom_site_fract_z
_atom_site_U_iso_or_equiv
_atom_site_adp_type
_atom_site_occupancy
_atom_site_symmetry_multiplicity
_atom_site_calc_flag
S1A S -0.00107(4) 0.09729(4) 1.11952(2) 0.03718(11) Uani 1 1 d
F1A F 0.27483(12) 0.10331(14) 0.26471(8) 0.0676(4) Uani 1 1 d
F2A F 0.44169(15) 0.14633(13) 0.25684(8) 0.0720(4) Uani 1 1 d
F3A F 0.42874(15) -0.01824(12) 0.24251(7) 0.0707(4) Uani 1 1 d
O1A O 0.27093(11) 0.08696(10) 0.84017(7) 0.0342(3) Uani 1 1 d
N1A N -0.14898(14) 0.19076(12) 1.02046(10) 0.0369(3) Uani 1 1 d
H2A H -0.203(2) 0.1702(19) 1.0598(15) 0.050(6) Uiso 1 1 d
H1A H -0.164(2) 0.2091(19) 0.9670(16) 0.053(6) Uiso 1 1 d
N2A N 0.04859(13) 0.13338(11) 0.95631(8) 0.0304(3) Uani 1 1 d
N3A N 0.27444(13) -0.09259(12) 0.81289(8) 0.0329(3) Uani 1 1 d
N4A N 0.29878(14) -0.13665(12) 0.67138(9) 0.0366(3) Uani 1 1 d
C1A C -0.03861(16) 0.14461(13) 1.02274(10) 0.0318(3) Uani 1 1 d
C2A C 0.14263(16) 0.05280(14) 1.06609(10) 0.0338(3) Uani 1 1 d
C3A C 0.15106(15) 0.08086(13) 0.97954(9) 0.0304(3) Uani 1 1 d
C4A C 0.25981(15) 0.05211(14) 0.92573(10) 0.0322(3) Uani 1 1 d
C5A C 0.35538(17) -0.00303(16) 0.95629(12) 0.0405(4) Uani 1 1 d
H3A H 0.4274(19) -0.0236(17) 0.9173(13) 0.038(5) Uiso 1 1 d
C6A C 0.34328(19) -0.03077(18) 1.04235(12) 0.0443(4) Uani 1 1 d
H4A H 0.412(2) -0.0721(19) 1.0608(14) 0.051(6) Uiso 1 1 d
C7A C 0.23689(18) -0.00313(16) 1.09776(11) 0.0412(4) Uani 1 1 d
H5A H 0.229(2) -0.0204(19) 1.1552(15) 0.054(6) Uiso 1 1 d
C8A C 0.28111(14) 0.01050(13) 0.78502(10) 0.0290(3) Uani 1 1 d
C9A C 0.29799(15) 0.04701(13) 0.70050(10) 0.0307(3) Uani 1 1 d
H6A H 0.3024(19) 0.1241(18) 0.6852(13) 0.044(6) Uiso 1 1 d
C10A C 0.30700(14) -0.03014(13) 0.64451(10) 0.0285(3) Uani 1 1 d
C11A C 0.28344(18) -0.16053(15) 0.75309(11) 0.0391(4) Uani 1 1 d
H7A H 0.2762(18) -0.2349(17) 0.7728(13) 0.042(5) Uiso 1 1 d
C12A C 0.32653(14) -0.00355(13) 0.55230(10) 0.0290(3) Uani 1 1 d
C13A C 0.36188(17) 0.09422(14) 0.51556(11) 0.0365(4) Uani 1 1 d
H8A H 0.3752(19) 0.1457(18) 0.5475(13) 0.043(6) Uiso 1 1 d
C14A C 0.37966(18) 0.11734(15) 0.42910(11) 0.0390(4) Uani 1 1 d
H9A H 0.406(2) 0.1834(19) 0.4043(14) 0.051(6) Uiso 1 1 d
C15A C 0.36277(15) 0.04283(14) 0.37927(10) 0.0337(3) Uani 1 1 d
C16A C 0.32866(18) -0.05577(16) 0.41506(11) 0.0400(4) Uani 1 1 d
H10A H 0.316(2) -0.109(2) 0.3812(15) 0.058(7) Uiso 1 1 d
C17A C 0.31109(17) -0.07878(15) 0.50106(11) 0.0375(4) Uani 1 1 d
H11A H 0.2874(19) -0.1491(19) 0.5273(14) 0.049(6) Uiso 1 1 d
C18A C 0.37663(17) 0.06867(16) 0.28648(11) 0.0411(4) Uani 1 1 d
O2A O 0.84640(13) 0.26180(13) 0.84683(8) 0.0493(3) Uani 1 1 d
O3A O 1.02492(12) 0.17026(12) 0.79408(8) 0.0453(3) Uani 1 1 d
H12A H 1.030(2) 0.161(2) 0.8467(17) 0.065(8) Uiso 1 1 d
C19A C 0.91990(16) 0.22328(15) 0.78735(11) 0.0371(4) Uani 1 1 d
C20A C 0.89665(18) 0.23208(18) 0.70290(12) 0.0429(4) Uani 1 1 d
H13A H 0.826(2) 0.274(2) 0.6989(15) 0.055(7) Uiso 1 1 d
C21A C 0.97176(17) 0.18671(17) 0.63683(12) 0.0405(4) Uani 1 1 d
H14A H 1.047(2) 0.148(2) 0.6446(15) 0.056(7) Uiso 1 1 d
C22A C 0.94844(18) 0.19214(18) 0.55383(12) 0.0434(4) Uani 1 1 d
H15A H 0.871(2) 0.230(2) 0.5462(15) 0.057(7) Uiso 1 1 d
C23A C 1.0232(2) 0.1476(2) 0.48839(13) 0.0505(5) Uani 1 1 d
H16A H 1.095(3) 0.110(2) 0.4980(17) 0.073(8) Uiso 1 1 d
C24A C 1.0024(3) 0.1515(3) 0.40222(15) 0.0668(7) Uani 1 1 d
H18A H 1.052(3) 0.196(3) 0.368(2) 0.096(11) Uiso 1 1 d
H19A H 0.928(3) 0.189(3) 0.401(2) 0.092(11) Uiso 1 1 d
H17A H 1.009(4) 0.083(4) 0.381(3) 0.131(16) Uiso 1 1 d
S1B S 0.51771(4) 0.41179(4) 0.37671(2) 0.03709(11) Uani 1 1 d
F1B F 0.26275(15) 0.3733(2) 1.18458(10) 0.1187(9) Uani 1 1 d
F2B F 0.1065(2) 0.31340(17) 1.20666(9) 0.1029(7) Uani 1 1 d
F3B F 0.09892(18) 0.47987(14) 1.21654(8) 0.0879(6) Uani 1 1 d
O1B O 0.20415(11) 0.34713(10) 0.62697(7) 0.0346(3) Uani 1 1 d
N1B N 0.64251(14) 0.36065(12) 0.49780(10) 0.0355(3) Uani 1 1 d
H1B H 0.6421(18) 0.3524(17) 0.5506(14) 0.038(5) Uiso 1 1 d
H2B H 0.697(2) 0.3964(18) 0.4633(14) 0.046(6) Uiso 1 1 d
N2B N 0.44174(13) 0.35554(11) 0.53507(8) 0.0312(3) Uani 1 1 d
N3B N 0.20139(14) 0.52929(12) 0.64697(8) 0.0348(3) Uani 1 1 d
N4B N 0.18261(14) 0.58271(12) 0.78524(9) 0.0366(3) Uani 1 1 d
C1B C 0.53685(16) 0.37256(13) 0.47932(10) 0.0317(3) Uani 1 1 d
C2B C 0.36810(16) 0.40964(14) 0.41235(10) 0.0344(4) Uani 1 1 d
C3B C 0.34537(15) 0.37817(13) 0.49864(10) 0.0313(3) Uani 1 1 d
C4B C 0.22934(16) 0.37704(14) 0.54018(10) 0.0339(3) Uani 1 1 d
C5B C 0.14038(19) 0.40080(17) 0.49730(12) 0.0431(4) Uani 1 1 d
H3B H 0.060(2) 0.3979(19) 0.5282(14) 0.052(6) Uiso 1 1 d
C6B C 0.1666(2) 0.42913(19) 0.41105(13) 0.0485(5) Uani 1 1 d
H4B H 0.106(2) 0.442(2) 0.3828(15) 0.056(7) Uiso 1 1 d
C7B C 0.27985(19) 0.43587(17) 0.36792(11) 0.0440(4) Uani 1 1 d
H5B H 0.3025(19) 0.4582(18) 0.3083(14) 0.049(6) Uiso 1 1 d
C8B C 0.19557(14) 0.42733(13) 0.67900(10) 0.0306(3) Uani 1 1 d
C9B C 0.18115(15) 0.39637(14) 0.76430(10) 0.0326(3) Uani 1 1 d
H6B H 0.1729(17) 0.3233(17) 0.7847(12) 0.034(5) Uiso 1 1 d
C10B C 0.17698(15) 0.47738(13) 0.81630(10) 0.0308(3) Uani 1 1 d
C11B C 0.19311(18) 0.60168(15) 0.70356(11) 0.0389(4) Uani 1 1 d
H7B H 0.1940(19) 0.6764(19) 0.6838(13) 0.046(6) Uiso 1 1 d
C12B C 0.16850(15) 0.45584(13) 0.90811(10) 0.0307(3) Uani 1 1 d
C13B C 0.19118(17) 0.34908(15) 0.94453(11) 0.0374(4) Uani 1 1 d
H8B H 0.2148(19) 0.2884(19) 0.9101(14) 0.048(6) Uiso 1 1 d
C14B C 0.18596(18) 0.33075(15) 1.02980(11) 0.0398(4) Uani 1 1 d
H9B H 0.204(2) 0.256(2) 1.0556(16) 0.065(7) Uiso 1 1 d
C15B C 0.15734(16) 0.41914(15) 1.07944(10) 0.0364(4) Uani 1 1 d
C16B C 0.13324(17) 0.52554(16) 1.04457(11) 0.0388(4) Uani 1 1 d
H10B H 0.116(2) 0.585(2) 1.0770(15) 0.058(7) Uiso 1 1 d
C17B C 0.13881(17) 0.54378(14) 0.95902(11) 0.0362(4) Uani 1 1 d
H11B H 0.1203(18) 0.6189(18) 0.9359(13) 0.041(5) Uiso 1 1 d
C18B C 0.15786(19) 0.39822(18) 1.17091(12) 0.0468(5) Uani 1 1 d
O2B O 0.60959(12) 0.32622(12) 0.68261(8) 0.0450(3) Uani 1 1 d
O3B O 0.43724(12) 0.27366(12) 0.69429(8) 0.0444(3) Uani 1 1 d
H12B H 0.443(3) 0.303(2) 0.6396(19) 0.082(9) Uiso 1 1 d
C19B C 0.52191(16) 0.29576(15) 0.72583(11) 0.0365(4) Uani 1 1 d
C20B C 0.49637(18) 0.28131(18) 0.81810(12) 0.0437(4) Uani 1 1 d
H13B H 0.431(2) 0.247(2) 0.8450(15) 0.063(7) Uiso 1 1 d
C21B C 0.55632(17) 0.31952(17) 0.86364(12) 0.0411(4) Uani 1 1 d
H14B H 0.623(2) 0.3545(19) 0.8341(14) 0.051(6) Uiso 1 1 d
C22B C 0.52985(19) 0.31542(19) 0.95471(12) 0.0466(5) Uani 1 1 d
H15B H 0.467(2) 0.281(2) 0.9829(15) 0.055(7) Uiso 1 1 d
C23B C 0.5858(2) 0.3606(2) 0.99828(13) 0.0498(5) Uani 1 1 d
H16B H 0.653(3) 0.398(2) 0.9668(18) 0.078(8) Uiso 1 1 d
C24B C 0.5608(3) 0.3610(3) 1.09151(15) 0.0634(7) Uani 1 1 d
H18B H 0.528(4) 0.430(4) 1.114(2) 0.123(14) Uiso 1 1 d
H19B H 0.628(3) 0.339(3) 1.115(2) 0.107(12) Uiso 1 1 d
H17B H 0.506(3) 0.316(3) 1.115(2) 0.109(13) Uiso 1 1 d

loop_
_atom_site_aniso_label
_atom_site_aniso_U_11
_atom_site_aniso_U_22
_atom_site_aniso_U_33
_atom_site_aniso_U_23
_atom_site_aniso_U_13
_atom_site_aniso_U_12
S1A 0.0484(3) 0.0404(2) 0.02342(19) -0.00477(16) -0.00294(16) -0.01403(19)
F1A 0.0564(8) 0.1037(12) 0.0385(6) 0.0010(7) -0.0187(6) 0.0023(7)
F2A 0.0982(11) 0.0909(11) 0.0339(6) 0.0141(6) -0.0106(7) -0.0491(9)
F3A 0.1031(11) 0.0636(8) 0.0308(6) -0.0130(5) -0.0036(6) 0.0116(8)
O1A 0.0465(7) 0.0320(6) 0.0239(5) -0.0053(4) -0.0028(5) -0.0106(5)
N1A 0.0409(8) 0.0340(8) 0.0330(7) -0.0037(6) -0.0008(6) -0.0084(6)
N2A 0.0395(7) 0.0273(6) 0.0255(6) -0.0041(5) -0.0053(5) -0.0096(6)
N3A 0.0419(8) 0.0315(7) 0.0266(6) -0.0014(5) -0.0062(5) -0.0115(6)
N4A 0.0545(9) 0.0287(7) 0.0288(7) -0.0016(5) -0.0097(6) -0.0121(6)
C1A 0.0458(9) 0.0255(7) 0.0257(7) -0.0041(6) -0.0044(6) -0.0130(7)
C2A 0.0458(9) 0.0333(8) 0.0258(7) -0.0062(6) -0.0062(6) -0.0148(7)
C3A 0.0425(9) 0.0276(7) 0.0243(7) -0.0051(6) -0.0066(6) -0.0129(7)
C4A 0.0419(9) 0.0314(8) 0.0261(7) -0.0052(6) -0.0069(6) -0.0117(7)
C5A 0.0417(10) 0.0444(10) 0.0381(9) -0.0069(8) -0.0087(8) -0.0120(8)
C6A 0.0470(11) 0.0498(11) 0.0419(10) -0.0040(8) -0.0202(8) -0.0091(9)
C7A 0.0555(11) 0.0464(10) 0.0282(8) -0.0019(7) -0.0153(8) -0.0176(9)
C8A 0.0280(7) 0.0306(8) 0.0278(7) -0.0055(6) -0.0028(6) -0.0062(6)
C9A 0.0359(8) 0.0267(8) 0.0283(7) -0.0033(6) -0.0027(6) -0.0072(6)
C10A 0.0310(8) 0.0268(7) 0.0270(7) -0.0020(6) -0.0050(6) -0.0053(6)
C11A 0.0595(11) 0.0286(8) 0.0316(8) 0.0003(6) -0.0106(8) -0.0140(8)
C12A 0.0325(8) 0.0269(7) 0.0263(7) -0.0036(6) -0.0046(6) -0.0032(6)
C13A 0.0523(10) 0.0298(8) 0.0287(8) -0.0038(6) -0.0073(7) -0.0113(7)
C14A 0.0562(11) 0.0301(8) 0.0297(8) 0.0003(6) -0.0063(7) -0.0106(8)
C15A 0.0357(8) 0.0367(9) 0.0265(8) -0.0030(6) -0.0057(6) -0.0020(7)
C16A 0.0525(11) 0.0385(9) 0.0310(8) -0.0080(7) -0.0071(7) -0.0118(8)
C17A 0.0523(11) 0.0306(8) 0.0314(8) -0.0042(6) -0.0071(7) -0.0128(8)
C18A 0.0450(10) 0.0468(10) 0.0291(8) -0.0030(7) -0.0065(7) -0.0039(8)
O2A 0.0472(8) 0.0576(9) 0.0388(7) -0.0099(6) -0.0078(6) 0.0024(6)
O3A 0.0427(7) 0.0584(9) 0.0305(6) -0.0016(6) -0.0080(5) 0.0003(6)
C19A 0.0388(9) 0.0369(9) 0.0362(9) -0.0015(7) -0.0083(7) -0.0089(7)
C20A 0.0390(10) 0.0503(11) 0.0387(9) -0.0015(8) -0.0109(8) -0.0043(8)
C21A 0.0386(9) 0.0459(10) 0.0366(9) 0.0014(8) -0.0105(7) -0.0067(8)
C22A 0.0388(10) 0.0538(11) 0.0376(9) 0.0009(8) -0.0114(7) -0.0068(9)
C23A 0.0456(11) 0.0642(14) 0.0386(10) 0.0011(9) -0.0109(8) -0.0031(10)
C24A 0.0682(17) 0.091(2) 0.0378(11) -0.0028(12) -0.0096(11) -0.0083(16)
S1B 0.0490(3) 0.0368(2) 0.02479(19) -0.00204(16) -0.00717(17) -0.00715(18)
F1B 0.0652(10) 0.242(3) 0.0466(8) -0.0274(12) -0.0263(7) 0.0048(13)
F2B 0.174(2) 0.1083(14) 0.0403(8) 0.0237(8) -0.0295(10) -0.0674(14)
F3B 0.1339(15) 0.0845(11) 0.0313(6) -0.0139(7) -0.0152(8) 0.0158(10)
O1B 0.0487(7) 0.0319(6) 0.0266(5) -0.0046(4) -0.0087(5) -0.0130(5)
N1B 0.0432(8) 0.0331(7) 0.0305(7) 0.0000(6) -0.0086(6) -0.0083(6)
N2B 0.0429(8) 0.0269(6) 0.0259(6) -0.0020(5) -0.0106(5) -0.0075(6)
N3B 0.0461(8) 0.0312(7) 0.0276(7) -0.0014(5) -0.0083(6) -0.0082(6)
N4B 0.0534(9) 0.0276(7) 0.0289(7) -0.0021(5) -0.0079(6) -0.0091(6)
C1B 0.0459(9) 0.0228(7) 0.0273(7) -0.0029(6) -0.0096(7) -0.0053(6)
C2B 0.0476(10) 0.0306(8) 0.0271(8) -0.0053(6) -0.0102(7) -0.0076(7)
C3B 0.0451(9) 0.0246(7) 0.0275(7) -0.0046(6) -0.0119(6) -0.0075(7)
C4B 0.0470(10) 0.0312(8) 0.0270(7) -0.0056(6) -0.0114(7) -0.0096(7)
C5B 0.0475(11) 0.0464(11) 0.0400(10) -0.0066(8) -0.0152(8) -0.0103(9)
C6B 0.0554(12) 0.0588(13) 0.0384(10) -0.0050(9) -0.0240(9) -0.0093(10)
C7B 0.0602(12) 0.0490(11) 0.0277(8) -0.0034(7) -0.0181(8) -0.0111(9)
C8B 0.0335(8) 0.0316(8) 0.0287(7) -0.0056(6) -0.0069(6) -0.0083(6)
C9B 0.0404(9) 0.0286(8) 0.0297(8) -0.0019(6) -0.0057(6) -0.0111(7)
C10B 0.0349(8) 0.0298(8) 0.0276(7) -0.0029(6) -0.0044(6) -0.0078(6)
C11B 0.0581(11) 0.0277(8) 0.0313(8) -0.0003(6) -0.0102(8) -0.0090(8)
C12B 0.0360(8) 0.0306(8) 0.0265(7) -0.0032(6) -0.0048(6) -0.0101(6)
C13B 0.0521(11) 0.0305(8) 0.0302(8) -0.0036(6) -0.0070(7) -0.0103(7)
C14B 0.0543(11) 0.0337(9) 0.0320(8) 0.0010(7) -0.0104(8) -0.0104(8)
C15B 0.0406(9) 0.0431(10) 0.0276(8) -0.0021(7) -0.0076(7) -0.0127(8)
C16B 0.0498(10) 0.0379(9) 0.0310(8) -0.0100(7) -0.0064(7) -0.0114(8)
C17B 0.0492(10) 0.0297(8) 0.0307(8) -0.0041(6) -0.0068(7) -0.0109(7)
C18B 0.0528(11) 0.0583(12) 0.0304(9) -0.0055(8) -0.0114(8) -0.0085(9)
O2B 0.0397(7) 0.0612(9) 0.0346(6) 0.0052(6) -0.0102(5) -0.0129(6)
O3B 0.0469(8) 0.0557(8) 0.0351(7) 0.0066(6) -0.0146(6) -0.0186(6)
C19B 0.0388(9) 0.0348(9) 0.0354(9) 0.0017(7) -0.0121(7) -0.0030(7)
C20B 0.0417(10) 0.0534(11) 0.0353(9) 0.0030(8) -0.0086(8) -0.0100(9)
C21B 0.0385(9) 0.0457(10) 0.0361(9) 0.0007(8) -0.0091(7) -0.0017(8)
C22B 0.0435(10) 0.0573(12) 0.0360(9) 0.0009(8) -0.0093(8) -0.0036(9)
C23B 0.0474(11) 0.0601(13) 0.0398(10) -0.0040(9) -0.0137(9) 0.0007(10)
C24B 0.0658(16) 0.0802(18) 0.0401(11) -0.0113(12) -0.0186(11) 0.0092(14)

loop_
_atom_type_symbol
_atom_type_description
_atom_type_scat_dispersion_real
_atom_type_scat_dispersion_imag
_atom_type_scat_source
C C 0.0033 0.0016 'International Tables Vol C Tables 4.2.6.8 and 6.1.1.4'
H H 0.0000 0.0000 'International Tables Vol C Tables 4.2.6.8 and 6.1.1.4'
N N 0.0061 0.0033 'International Tables Vol C Tables 4.2.6.8 and 6.1.1.4'
O O 0.0106 0.0060 'International Tables Vol C Tables 4.2.6.8 and 6.1.1.4'
F F 0.0171 0.0103 'International Tables Vol C Tables 4.2.6.8 and 6.1.1.4'
S S 0.1246 0.1234 'International Tables Vol C Tables 4.2.6.8 and 6.1.1.4'

loop_
_geom_angle_atom_site_label_1
_geom_angle_atom_site_label_2
_geom_angle_atom_site_label_3
_geom_angle
C2A S1A C1A 89.28(8)
C8A O1A C4A 118.32(12)
C1A N1A H2A 117.3(16)
C1A N1A H1A 115.4(15)
H2A N1A H1A 119(2)
C1A N2A C3A 110.28(14)
C8A N3A C11A 114.74(14)
C11A N4A C10A 115.95(14)
N2A C1A N1A 124.43(16)
N2A C1A S1A 115.49(14)
N1A C1A S1A 120.06(12)
C7A C2A C3A 122.30(16)
C7A C2A S1A 128.93(13)
C3A C2A S1A 108.76(13)
N2A C3A C4A 126.27(14)
N2A C3A C2A 116.12(15)
C4A C3A C2A 117.60(16)
C5A C4A C3A 120.95(16)
C5A C4A O1A 121.08(15)
C3A C4A O1A 117.86(15)
C4A C5A C6A 119.82(18)
C4A C5A H3A 118.4(12)
C6A C5A H3A 121.7(12)
C7A C6A C5A 120.91(19)
C7A C6A H4A 122.0(13)
C5A C6A H4A 117.0(13)
C2A C7A C6A 118.42(17)
C2A C7A H5A 120.2(15)
C6A C7A H5A 121.3(15)
N3A C8A O1A 119.84(14)
N3A C8A C9A 123.47(14)
O1A C8A C9A 116.69(14)
C10A C9A C8A 116.80(14)
C10A C9A H6A 124.9(12)
C8A C9A H6A 118.3(12)
N4A C10A C9A 121.12(14)
N4A C10A C12A 116.02(13)
C9A C10A C12A 122.86(14)
N4A C11A N3A 127.90(16)
N4A C11A H7A 116.6(12)
N3A C11A H7A 115.5(12)
C13A C12A C17A 119.00(15)
C13A C12A C10A 121.42(14)
C17A C12A C10A 119.57(14)
C12A C13A C14A 120.41(16)
C12A C13A H8A 121.5(13)
C14A C13A H8A 118.0(13)
C15A C14A C13A 120.00(16)
C15A C14A H9A 120.1(14)
C13A C14A H9A 119.9(14)
C14A C15A C16A 120.20(16)
C14A C15A C18A 120.59(16)
C16A C15A C18A 119.17(16)
C17A C16A C15A 119.78(16)
C17A C16A H10A 118.5(14)
C15A C16A H10A 121.7(14)
C16A C17A C12A 120.59(16)
C16A C17A H11A 120.5(13)
C12A C17A H11A 118.9(13)
F1A C18A F2A 106.67(17)
F1A C18A F3A 105.97(17)
F2A C18A F3A 105.71(16)
F1A C18A C15A 112.47(15)
F2A C18A C15A 112.74(16)
F3A C18A C15A 112.74(16)
C19A O3A H12A 110.3(18)
O2A C19A O3A 122.89(17)
O2A C19A C20A 121.92(18)
O3A C19A C20A 115.19(16)
C21A C20A C19A 124.21(19)
C21A C20A H13A 122.1(15)
C19A C20A H13A 113.6(15)
C20A C21A C22A 124.69(19)
C20A C21A H14A 118.0(14)
C22A C21A H14A 117.3(14)
C23A C22A C21A 124.6(2)
C23A C22A H15A 118.0(14)
C21A C22A H15A 117.4(14)
C22A C23A C24A 126.1(2)
C22A C23A H16A 116.2(17)
C24A C23A H16A 117.7(17)
C23A C24A H18A 107(2)
C23A C24A H19A 109(2)
H18A C24A H19A 104(3)
C23A C24A H17A 116(3)
H18A C24A H17A 113(3)
H19A C24A H17A 107(3)
C2B S1B C1B 89.23(8)
C8B O1B C4B 116.71(12)
C1B N1B H1B 115.0(14)
C1B N1B H2B 118.4(14)
H1B N1B H2B 118(2)
C1B N2B C3B 110.44(14)
C8B N3B C11B 114.68(14)
C11B N4B C10B 116.00(14)
N2B C1B N1B 123.36(15)
N2B C1B S1B 115.43(13)
N1B C1B S1B 121.21(13)
C7B C2B C3B 122.18(17)
C7B C2B S1B 128.91(14)
C3B C2B S1B 108.89(13)
N2B C3B C4B 126.14(15)
N2B C3B C2B 115.95(15)
C4B C3B C2B 117.85(16)
C5B C4B C3B 121.09(16)
C5B C4B O1B 119.96(16)
C3B C4B O1B 118.91(15)
C4B C5B C6B 119.44(19)
C4B C5B H3B 119.2(14)
C6B C5B H3B 121.3(14)
C7B C6B C5B 121.42(19)
C7B C6B H4B 120.5(15)
C5B C6B H4B 118.1(15)
C6B C7B C2B 117.94(17)
C6B C7B H5B 124.8(13)
C2B C7B H5B 117.3(13)
N3B C8B O1B 119.49(14)
N3B C8B C9B 123.38(15)
O1B C8B C9B 117.13(14)
C10B C9B C8B 116.75(15)
C10B C9B H6B 122.9(12)
C8B C9B H6B 120.4(12)
N4B C10B C9B 121.14(15)
N4B C10B C12B 115.76(14)
C9B C10B C12B 123.09(15)
N4B C11B N3B 127.99(16)
N4B C11B H7B 114.3(13)
N3B C11B H7B 117.7(13)
C17B C12B C13B 119.10(15)
C17B C12B C10B 119.59(15)
C13B C12B C10B 121.30(14)
C14B C13B C12B 120.51(16)
C14B C13B H8B 119.5(13)
C12B C13B H8B 119.9(13)
C13B C14B C15B 119.68(17)
C13B C14B H9B 120.8(15)
C15B C14B H9B 119.5(15)
C16B C15B C14B 120.62(16)
C16B C15B C18B 120.37(17)
C14B C15B C18B 118.96(17)
C15B C16B C17B 119.62(16)
C15B C16B H10B 121.2(15)
C17B C16B H10B 119.1(15)
C16B C17B C12B 120.46(17)
C16B C17B H11B 118.4(12)
C12B C17B H11B 121.1(12)
F1B C18B F3B 108.7(2)
F1B C18B F2B 104.7(2)
F3B C18B F2B 103.40(19)
F1B C18B C15B 112.74(17)
F3B C18B C15B 113.97(18)
F2B C18B C15B 112.55(17)
C19B O3B H12B 110.7(19)
O2B C19B O3B 123.14(16)
O2B C19B C20B 124.47(17)
O3B C19B C20B 112.38(16)
C21B C20B C19B 122.49(18)
C21B C20B H13B 120.3(15)
C19B C20B H13B 117.1(15)
C20B C21B C22B 125.14(19)
C20B C21B H14B 118.3(13)
C22B C21B H14B 116.6(14)
C23B C22B C21B 123.9(2)
C23B C22B H15B 119.6(15)
C21B C22B H15B 116.5(15)
C22B C23B C24B 126.2(2)
C22B C23B H16B 118.3(16)
C24B C23B H16B 115.4(17)
C23B C24B H18B 116(2)
C23B C24B H19B 115(2)
H18B C24B H19B 102(3)
C23B C24B H17B 109(2)
H18B C24B H17B 104(3)
H19B C24B H17B 110(3)

loop_
_geom_bond_atom_site_label_1
_geom_bond_atom_site_label_2
_geom_bond_distance
S1A C2A 1.7417(19)
S1A C1A 1.7586(17)
F1A C18A 1.323(2)
F2A C18A 1.332(2)
F3A C18A 1.333(2)
O1A C8A 1.3568(19)
O1A C4A 1.4048(19)
N1A C1A 1.335(2)
N1A H2A 0.86(2)
N1A H1A 0.93(2)
N2A C1A 1.315(2)
N2A C3A 1.383(2)
N3A C8A 1.320(2)
N3A C11A 1.340(2)
N4A C11A 1.317(2)
N4A C10A 1.360(2)
C2A C7A 1.379(3)
C2A C3A 1.409(2)
C3A C4A 1.391(2)
C4A C5A 1.380(3)
C5A C6A 1.396(3)
C5A H3A 0.95(2)
C6A C7A 1.381(3)
C6A H4A 0.97(2)
C7A H5A 0.93(2)
C8A C9A 1.390(2)
C9A C10A 1.376(2)
C9A H6A 0.97(2)
C10A C12A 1.485(2)
C11A H7A 0.96(2)
C12A C13A 1.388(2)
C12A C17A 1.393(2)
C13A C14A 1.390(2)
C13A H8A 0.93(2)
C14A C15A 1.377(2)
C14A H9A 0.95(2)
C15A C16A 1.388(3)
C15A C18A 1.497(2)
C16A C17A 1.382(2)
C16A H10A 0.97(3)
C17A H11A 0.99(2)
O2A C19A 1.220(2)
O3A C19A 1.318(2)
O3A H12A 0.87(3)
C19A C20A 1.466(3)
C20A C21A 1.334(3)
C20A H13A 0.91(2)
C21A C22A 1.447(3)
C21A H14A 0.96(2)
C22A C23A 1.321(3)
C22A H15A 0.98(3)
C23A C24A 1.488(3)
C23A H16A 0.93(3)
C24A H18A 0.93(4)
C24A H19A 0.92(4)
C24A H17A 0.94(5)
S1B C2B 1.7437(19)
S1B C1B 1.7551(17)
F1B C18B 1.294(3)
F2B C18B 1.330(3)
F3B C18B 1.316(3)
O1B C8B 1.3603(19)
O1B C4B 1.4066(19)
N1B C1B 1.341(2)
N1B H1B 0.86(2)
N1B H2B 0.91(2)
N2B C1B 1.313(2)
N2B C3B 1.385(2)
N3B C8B 1.323(2)
N3B C11B 1.341(2)
N4B C11B 1.315(2)
N4B C10B 1.357(2)
C2B C7B 1.386(3)
C2B C3B 1.402(2)
C3B C4B 1.391(3)
C4B C5B 1.375(3)
C5B C6B 1.395(3)
C5B H3B 0.98(2)
C6B C7B 1.380(3)
C6B H4B 0.93(3)
C7B H5B 0.97(2)
C8B C9B 1.388(2)
C9B C10B 1.380(2)
C9B H6B 0.95(2)
C10B C12B 1.484(2)
C11B H7B 0.95(2)
C12B C17B 1.392(2)
C12B C13B 1.394(2)
C13B C14B 1.382(2)
C13B H8B 0.95(2)
C14B C15B 1.384(3)
C14B H9B 0.99(3)
C15B C16B 1.383(3)
C15B C18B 1.496(2)
C16B C17B 1.385(2)
C16B H10B 0.93(3)
C17B H11B 0.97(2)
O2B C19B 1.216(2)
O3B C19B 1.324(2)
O3B H12B 0.92(3)
C19B C20B 1.470(3)
C20B C21B 1.329(3)
C20B H13B 0.95(3)
C21B C22B 1.451(3)
C21B H14B 0.98(2)
C22B C23B 1.319(3)
C22B H15B 0.94(2)
C23B C24B 1.490(3)
C23B H16B 1.01(3)
C24B H18B 0.95(4)
C24B H19B 0.95(4)
C24B H17B 0.93(4)

loop_
_geom_hbond_atom_site_label_D
_geom_hbond_atom_site_label_H
_geom_hbond_atom_site_label_A
_geom_hbond_distance_DH
_geom_hbond_distance_HA
_geom_hbond_distance_DA
_geom_hbond_angle_DHA
_geom_hbond_site_symmetry_A
N1A H2A N3A 0.86(2) 2.24(2) 3.035(2) 154(2) 2_557
N1A H1A O2A 0.93(2) 1.99(2) 2.897(2) 164(2) 1_455
O3A H12A N2A 0.87(3) 1.85(3) 2.723(2) 176(3) 1_655
N1B H1B O2B 0.86(2) 2.11(2) 2.959(2) 169.4(19) .
N1B H2B N3B 0.91(2) 2.14(2) 3.021(2) 162(2) 2_666
O3B H12B N2B 0.92(3) 1.77(3) 2.6865(19) 174(3) .

loop_
_geom_torsion_atom_site_label_1
_geom_torsion_atom_site_label_2
_geom_torsion_atom_site_label_3
_geom_torsion_atom_site_label_4
_geom_torsion
C3A N2A C1A N1A -179.01(15)
C3A N2A C1A S1A 2.67(17)
C2A S1A C1A N2A -2.78(13)
C2A S1A C1A N1A 178.82(14)
C1A S1A C2A C7A -176.64(17)
C1A S1A C2A C3A 1.94(12)
C1A N2A C3A C4A 177.88(15)
C1A N2A C3A C2A -1.07(19)
C7A C2A C3A N2A 177.74(15)
S1A C2A C3A N2A -0.96(17)
C7A C2A C3A C4A -1.3(2)
S1A C2A C3A C4A 180.00(12)
N2A C3A C4A C5A -178.20(16)
C2A C3A C4A C5A 0.7(2)
N2A C3A C4A O1A 5.7(2)
C2A C3A C4A O1A -175.39(13)
C8A O1A C4A C5A 75.7(2)
C8A O1A C4A C3A -108.20(17)
C3A C4A C5A C6A 0.1(3)
O1A C4A C5A C6A 176.11(16)
C4A C5A C6A C7A -0.4(3)
C3A C2A C7A C6A 1.0(3)
S1A C2A C7A C6A 179.41(15)
C5A C6A C7A C2A -0.1(3)
C11A N3A C8A O1A 178.79(16)
C11A N3A C8A C9A -1.0(2)
C4A O1A C8A N3A 3.4(2)
C4A O1A C8A C9A -176.80(14)
N3A C8A C9A C10A 0.5(2)
O1A C8A C9A C10A -179.28(14)
C11A N4A C10A C9A -0.8(3)
C11A N4A C10A C12A 178.89(16)
C8A C9A C10A N4A 0.5(2)
C8A C9A C10A C12A -179.25(15)
C10A N4A C11A N3A 0.3(3)
C8A N3A C11A N4A 0.6(3)
N4A C10A C12A C13A -165.65(17)
C9A C10A C12A C13A 14.1(3)
N4A C10A C12A C17A 13.3(2)
C9A C10A C12A C17A -166.99(17)
C17A C12A C13A C14A 1.1(3)
C10A C12A C13A C14A 179.98(17)
C12A C13A C14A C15A -0.3(3)
C13A C14A C15A C16A -0.4(3)
C13A C14A C15A C18A 177.39(17)
C14A C15A C16A C17A 0.3(3)
C18A C15A C16A C17A -177.48(18)
C15A C16A C17A C12A 0.4(3)
C13A C12A C17A C16A -1.1(3)
C10A C12A C17A C16A 179.94(17)
C14A C15A C18A F1A -99.5(2)
C16A C15A C18A F1A 78.3(2)
C14A C15A C18A F2A 21.2(3)
C16A C15A C18A F2A -161.05(18)
C14A C15A C18A F3A 140.76(19)
C16A C15A C18A F3A -41.4(2)
O2A C19A C20A C21A -176.5(2)
O3A C19A C20A C21A 3.0(3)
C19A C20A C21A C22A 178.11(19)
C20A C21A C22A C23A 179.6(2)
C21A C22A C23A C24A 180.0(3)
C3B N2B C1B N1B 177.74(15)
C3B N2B C1B S1B -2.69(17)
C2B S1B C1B N2B 2.02(13)
C2B S1B C1B N1B -178.39(14)
C1B S1B C2B C7B 177.83(18)
C1B S1B C2B C3B -0.70(12)
C1B N2B C3B C4B -174.93(16)
C1B N2B C3B C2B 2.13(19)
C7B C2B C3B N2B -179.29(16)
S1B C2B C3B N2B -0.64(18)
C7B C2B C3B C4B -2.0(2)
S1B C2B C3B C4B 176.68(12)
N2B C3B C4B C5B -179.87(16)
C2B C3B C4B C5B 3.1(2)
N2B C3B C4B O1B -2.2(2)
C2B C3B C4B O1B -179.19(14)
C8B O1B C4B C5B -99.71(19)
C8B O1B C4B C3B 82.57(19)
C3B C4B C5B C6B -1.6(3)
O1B C4B C5B C6B -179.26(17)
C4B C5B C6B C7B -1.2(3)
C5B C6B C7B C2B 2.3(3)
C3B C2B C7B C6B -0.7(3)
S1B C2B C7B C6B -179.06(16)
C11B N3B C8B O1B -179.40(16)
C11B N3B C8B C9B 0.5(3)
C4B O1B C8B N3B 5.5(2)
C4B O1B C8B C9B -174.41(15)
N3B C8B C9B C10B -2.3(3)
O1B C8B C9B C10B 177.62(15)
C11B N4B C10B C9B -0.5(3)
C11B N4B C10B C12B 178.36(16)
C8B C9B C10B N4B 2.2(3)
C8B C9B C10B C12B -176.56(15)
C10B N4B C11B N3B -1.5(3)
C8B N3B C11B N4B 1.6(3)
N4B C10B C12B C17B 15.3(2)
C9B C10B C12B C17B -165.86(17)
N4B C10B C12B C13B -163.88(17)
C9B C10B C12B C13B 15.0(3)
C17B C12B C13B C14B -0.9(3)
C10B C12B C13B C14B 178.24(17)
C12B C13B C14B C15B 0.4(3)
C13B C14B C15B C16B 0.4(3)
C13B C14B C15B C18B -177.02(18)
C14B C15B C16B C17B -0.6(3)
C18B C15B C16B C17B 176.82(18)
C15B C16B C17B C12B 0.0(3)
C13B C12B C17B C16B 0.8(3)
C10B C12B C17B C16B -178.42(16)
C16B C15B C18B F1B -103.6(3)
C14B C15B C18B F1B 73.8(3)
C16B C15B C18B F3B 20.9(3)
C14B C15B C18B F3B -161.7(2)
C16B C15B C18B F2B 138.3(2)
C14B C15B C18B F2B -44.3(3)
O2B C19B C20B C21B 12.8(3)
O3B C19B C20B C21B -166.10(19)
C19B C20B C21B C22B 175.03(19)
C20B C21B C22B C23B -175.2(2)
C21B C22B C23B C24B 178.6(2)
